data_2237650
loop_
_publ_author_name
'Thanigaimani, Kaliyaperumal'
'Khalib, Nuridayanti Che'
'Arshad, Suhana'
'Razak, Ibrahim Abdul'

_publ_section_title
;
 2-Amino-5-bromopyridinium 5-chloro-2-hydroxybenzoate
;
_journal_coeditor_code IS5251
_journal_issue 4
_journal_name_full 'Acta Crystallographica Section E'
_journal_page_first o537
_journal_page_last o538
_journal_paper_doi 10.1107/S160053681300665X
_journal_volume 69
_journal_year 2013
_chemical_formula_iupac 'C5 H6 Br N2 + , C7 H4 Cl O3 -'
_chemical_formula_moiety 'C5 H6 Br N2 +, C7 H4 Cl O3 -'
_chemical_formula_sum 'C12 H10 Br Cl N2 O3'
_chemical_formula_weight 345.58
_chemical_name_systematic
;
2-Amino-5-bromopyridinium 5-chloro-2-hydroxybenzoate
;
_space_group_IT_number 4
_symmetry_cell_setting monoclinic
_symmetry_space_group_name_Hall 'P 2yb'
_symmetry_space_group_name_H-M 'P 1 21 1'
_atom_sites_solution_hydrogens geom
_atom_sites_solution_primary direct
_atom_sites_solution_secondary difmap
_audit_creation_method SHELXL97
_cell_angle_alpha 90.00
_cell_angle_beta 90.662(5)
_cell_angle_gamma 90.00
_cell_formula_units_Z 2
_cell_length_a 8.9769(17)
_cell_length_b 5.6601(12)
_cell_length_c 12.753(2)
_cell_measurement_reflns_used 1541
_cell_measurement_temperature 100.0(10)
_cell_measurement_theta_max 25.84
_cell_measurement_theta_min 3.90
_cell_volume 647.9(2)
_computing_cell_refinement 'SAINT (Bruker, 2009)'
_computing_data_collection 'APEX2 (Bruker, 2009)'
_computing_data_reduction 'SAINT (Bruker, 2009)'
_computing_molecular_graphics 'SHELXTL (Sheldrick, 2008)'
_computing_publication_material
;
SHELXTL (Sheldrick, 2008) and PLATON (Spek, 2009)
;
_computing_structure_refinement 'SHELXTL (Sheldrick, 2008)'
_computing_structure_solution 'SHELXTL (Sheldrick, 2008)'
_diffrn_ambient_temperature 100.0(10)
_diffrn_measured_fraction_theta_full 0.984
_diffrn_measured_fraction_theta_max 0.984
_diffrn_measurement_device_type 'Bruker SMART APEXII DUO CCD area-detector'
_diffrn_measurement_method '\f and \w scans'
_diffrn_radiation_monochromator graphite
_diffrn_radiation_source 'fine-focus sealed tube'
_diffrn_radiation_type MoK\a
_diffrn_radiation_wavelength 0.71073
_diffrn_reflns_av_R_equivalents 0.0865
_diffrn_reflns_av_sigmaI/netI 0.1251
_diffrn_reflns_limit_h_max 13
_diffrn_reflns_limit_h_min -13
_diffrn_reflns_limit_k_max 8
_diffrn_reflns_limit_k_min -7
_diffrn_reflns_limit_l_max 19
_diffrn_reflns_limit_l_min -19
_diffrn_reflns_number 8030
_diffrn_reflns_theta_full 32.71
_diffrn_reflns_theta_max 32.71
_diffrn_reflns_theta_min 2.27
_diffrn_standards_number 0
_exptl_absorpt_coefficient_mu 3.383
_exptl_absorpt_correction_T_max 0.8937
_exptl_absorpt_correction_T_min 0.4174
_exptl_absorpt_correction_type multi-scan
_exptl_absorpt_process_details '(<i>SADABS</i>; Bruker, 2009)'
_exptl_crystal_colour colourless
_exptl_crystal_density_diffrn 1.771
_exptl_crystal_density_method 'not measured'
_exptl_crystal_description needle
_exptl_crystal_F_000 344
_exptl_crystal_size_max 0.31
_exptl_crystal_size_mid 0.04
_exptl_crystal_size_min 0.03
_refine_diff_density_max 0.842
_refine_diff_density_min -0.975
_refine_ls_abs_structure_details 'Flack (1983), 1558 Friedel pairs'
_refine_ls_abs_structure_Flack 0.037(11)
_refine_ls_extinction_method none
_refine_ls_goodness_of_fit_ref 0.909
_refine_ls_hydrogen_treatment mixed
_refine_ls_matrix_type full
_refine_ls_number_parameters 188
_refine_ls_number_reflns 4233
_refine_ls_number_restraints 1
_refine_ls_restrained_S_all 0.909
_refine_ls_R_factor_all 0.0830
_refine_ls_R_factor_gt 0.0457
_refine_ls_shift/su_max 0.000
_refine_ls_shift/su_mean 0.000
_refine_ls_structure_factor_coef Fsqd
_refine_ls_weighting_details 'calc w = 1/[\s^2^(Fo^2^)+(0.0000P)^2^+0.0000P] where P=(Fo^2^+2Fc^2^)/3'
_refine_ls_weighting_scheme calc
_refine_ls_wR_factor_gt 0.0786
_refine_ls_wR_factor_ref 0.0907
_reflns_number_gt 3014
_reflns_number_total 4233
_reflns_threshold_expression I>2\s(I)
_cod_data_source_file is5251.cif
_cod_data_source_block I
_cod_original_sg_symbol_H-M 'P 21'
_cod_database_code 2237650
_cod_database_fobs_code 2237650

loop_
_symmetry_equiv_pos_as_xyz
'x, y, z'
'-x, y+1/2, -z'

loop_
_atom_site_type_symbol
_atom_site_label
_atom_site_fract_x
_atom_site_fract_y
_atom_site_fract_z
_atom_site_U_iso_or_equiv
_atom_site_adp_type
_atom_site_calc_flag
_atom_site_refinement_flags
_atom_site_occupancy
_atom_site_symmetry_multiplicity
Br Br1 0.79689(4) 0.54521(9) 0.42592(3) 0.02463(10) Uani d . 1 1
Cl Cl1 0.50091(11) 0.29983(19) 0.90762(8) 0.0253(2) Uani d . 1 1
O O1 0.8634(3) 1.0293(8) 0.87224(17) 0.0248(6) Uani d . 1 1
O O2 0.8465(3) 1.1615(5) 0.7080(2) 0.0205(6) Uani d . 1 1
O O3 0.6812(3) 0.9496(7) 0.5736(2) 0.0239(7) Uani d . 1 1
N N1 0.9596(4) 0.0044(6) 0.2466(2) 0.0190(8) Uani d . 1 1
N N2 0.9338(4) -0.1193(7) 0.0762(3) 0.0209(8) Uani d . 1 1
C C1 0.8982(4) 0.0324(11) 0.1506(2) 0.0177(7) Uani d . 1 1
C C2 0.8005(4) 0.2245(7) 0.1337(3) 0.0196(8) Uani d . 1 1
H H2A 0.7561 0.2495 0.0666 0.024 Uiso calc R 1 1
C C3 0.7703(4) 0.3746(7) 0.2152(3) 0.0196(8) Uani d . 1 1
H H3A 0.7039 0.5034 0.2050 0.024 Uiso calc R 1 1
C C4 0.8375(4) 0.3379(7) 0.3134(3) 0.0188(8) Uani d . 1 1
C C5 0.9301(4) 0.1523(7) 0.3275(3) 0.0207(8) Uani d . 1 1
H H5A 0.9748 0.1252 0.3943 0.025 Uiso calc R 1 1
C C6 0.7012(4) 0.8297(7) 0.7544(3) 0.0162(7) Uani d . 1 1
C C7 0.6406(4) 0.8057(8) 0.6536(3) 0.0177(7) Uani d . 1 1
C C8 0.5392(4) 0.6258(7) 0.6314(3) 0.0223(9) Uani d . 1 1
H H8A 0.4986 0.6110 0.5626 0.027 Uiso calc R 1 1
C C9 0.4971(4) 0.4687(7) 0.7085(3) 0.0210(8) Uani d . 1 1
H H9A 0.4290 0.3447 0.6932 0.025 Uiso calc R 1 1
C C10 0.5563(4) 0.4956(7) 0.8089(3) 0.0187(9) Uani d . 1 1
C C11 0.6566(4) 0.6721(7) 0.8323(3) 0.0169(8) Uani d . 1 1
H H11A 0.6957 0.6868 0.9016 0.020 Uiso calc R 1 1
C C12 0.8105(4) 1.0173(9) 0.7811(3) 0.0188(8) Uani d . 1 1
H H1O3 0.721(5) 1.068(16) 0.582(4) 0.025(16) Uiso d . 1 1
H H1N1 1.027(5) -0.101(9) 0.256(4) 0.023(12) Uiso d . 1 1
H H1N2 1.000(6) -0.248(12) 0.092(4) 0.039(15) Uiso d . 1 1
H H2N2 0.898(4) -0.093(8) 0.013(4) 0.021(11) Uiso d . 1 1

loop_
_atom_site_aniso_label
_atom_site_aniso_U_11
_atom_site_aniso_U_22
_atom_site_aniso_U_33
_atom_site_aniso_U_12
_atom_site_aniso_U_13
_atom_site_aniso_U_23
Br1 0.02863(18) 0.02674(19) 0.01847(16) 0.0061(3) -0.00223(12) -0.0056(2)
Cl1 0.0287(5) 0.0241(5) 0.0232(5) -0.0076(4) -0.0007(4) 0.0025(4)
O1 0.0301(12) 0.0291(17) 0.0151(11) -0.0079(18) -0.0073(9) 0.0053(16)
O2 0.0256(14) 0.0202(14) 0.0158(13) -0.0045(12) -0.0028(11) 0.0015(11)
O3 0.0306(18) 0.0268(18) 0.0141(14) -0.0079(15) -0.0061(12) 0.0035(12)
N1 0.0225(15) 0.020(2) 0.0148(13) 0.0051(15) -0.0014(11) -0.0013(13)
N2 0.0232(18) 0.027(2) 0.0128(16) 0.0059(15) -0.0048(13) -0.0038(14)
C1 0.0196(15) 0.0188(19) 0.0147(14) 0.001(2) 0.0000(11) 0.005(2)
C2 0.023(2) 0.021(2) 0.0151(17) 0.0002(16) -0.0060(15) 0.0048(15)
C3 0.0193(19) 0.019(2) 0.0204(19) 0.0038(16) -0.0021(15) 0.0031(15)
C4 0.0206(19) 0.022(2) 0.0136(17) 0.0026(16) 0.0004(14) -0.0021(15)
C5 0.027(2) 0.022(2) 0.0129(17) -0.0013(17) -0.0025(15) 0.0010(15)
C6 0.0192(18) 0.0173(19) 0.0119(16) 0.0013(15) -0.0006(13) -0.0022(14)
C7 0.0157(17) 0.021(2) 0.0158(17) -0.0011(16) -0.0032(13) -0.0027(16)
C8 0.0209(18) 0.027(2) 0.0188(18) -0.0023(16) -0.0037(15) -0.0038(15)
C9 0.0183(18) 0.023(2) 0.0218(19) -0.0046(15) -0.0005(15) -0.0051(15)
C10 0.0198(17) 0.016(3) 0.0199(17) 0.0029(14) 0.0022(14) -0.0014(14)
C11 0.0192(18) 0.018(2) 0.0130(16) -0.0001(15) -0.0019(14) -0.0011(14)
C12 0.0198(16) 0.019(2) 0.0171(15) 0.0002(17) -0.0022(12) 0.0006(17)

loop_
_atom_type_symbol
_atom_type_description
_atom_type_scat_dispersion_real
_atom_type_scat_dispersion_imag
_atom_type_scat_source
C C 0.0033 0.0016 'International Tables Vol C Tables 4.2.6.8 and 6.1.1.4'
H H 0.0000 0.0000 'International Tables Vol C Tables 4.2.6.8 and 6.1.1.4'
N N 0.0061 0.0033 'International Tables Vol C Tables 4.2.6.8 and 6.1.1.4'
O O 0.0106 0.0060 'International Tables Vol C Tables 4.2.6.8 and 6.1.1.4'
Cl Cl 0.1484 0.1585 'International Tables Vol C Tables 4.2.6.8 and 6.1.1.4'
Br Br -0.2901 2.4595 'International Tables Vol C Tables 4.2.6.8 and 6.1.1.4'

loop_
_geom_angle_atom_site_label_1
_geom_angle_atom_site_label_2
_geom_angle_atom_site_label_3
_geom_angle
C7 O3 H1O3 123(4)
C1 N1 C5 122.5(4)
C1 N1 H1N1 119(3)
C5 N1 H1N1 118(3)
C1 N2 H1N2 120(3)
C1 N2 H2N2 117(3)
H1N2 N2 H2N2 122(4)
N2 C1 N1 118.4(4)
N2 C1 C2 123.1(3)
N1 C1 C2 118.5(4)
C3 C2 C1 119.3(4)
C3 C2 H2A 120.4
C1 C2 H2A 120.4
C2 C3 C4 120.0(4)
C2 C3 H3A 120.0
C4 C3 H3A 120.0
C5 C4 C3 119.6(4)
C5 C4 Br1 120.3(3)
C3 C4 Br1 120.1(3)
C4 C5 N1 120.2(4)
C4 C5 H5A 119.9
N1 C5 H5A 119.9
C7 C6 C11 118.7(4)
C7 C6 C12 122.1(3)
C11 C6 C12 119.2(3)
O3 C7 C8 117.7(3)
O3 C7 C6 121.9(4)
C8 C7 C6 120.3(4)
C9 C8 C7 120.6(4)
C9 C8 H8A 119.7
C7 C8 H8A 119.7
C8 C9 C10 118.7(4)
C8 C9 H9A 120.6
C10 C9 H9A 120.6
C11 C10 C9 121.5(4)
C11 C10 Cl1 119.6(3)
C9 C10 Cl1 118.9(3)
C10 C11 C6 120.1(3)
C10 C11 H11A 120.0
C6 C11 H11A 120.0
O1 C12 O2 122.9(4)
O1 C12 C6 119.7(4)
O2 C12 C6 117.4(3)

loop_
_geom_bond_atom_site_label_1
_geom_bond_atom_site_label_2
_geom_bond_distance
Br1 C4 1.893(4)
Cl1 C10 1.754(4)
O1 C12 1.252(4)
O2 C12 1.284(5)
O3 C7 1.359(5)
O3 H1O3 0.77(8)
N1 C1 1.346(4)
N1 C5 1.357(5)
N1 H1N1 0.86(5)
N2 C1 1.321(6)
N2 H1N2 0.96(6)
N2 H2N2 0.88(5)
C1 C2 1.412(6)
C2 C3 1.372(6)
C2 H2A 0.9500
C3 C4 1.399(5)
C3 H3A 0.9500
C4 C5 1.350(5)
C5 H5A 0.9500
C6 C7 1.396(5)
C6 C11 1.398(5)
C6 C12 1.483(6)
C7 C8 1.393(5)
C8 C9 1.382(6)
C8 H8A 0.9500
C9 C10 1.389(5)
C9 H9A 0.9500
C10 C11 1.375(5)
C11 H11A 0.9500

loop_
_geom_hbond_atom_site_label_D
_geom_hbond_atom_site_label_H
_geom_hbond_atom_site_label_A
_geom_hbond_site_symmetry_A
_geom_hbond_distance_DH
_geom_hbond_distance_HA
_geom_hbond_distance_DA
_geom_hbond_angle_DHA
_geom_hbond_publ_flag
O3 H1O3 O2 . 0.77(8) 2.02(5) 2.553(4) 127(6) yes
N1 H1N1 O2 2_736 0.86(5) 1.82(5) 2.666(4) 172(4) yes
N2 H1N2 O1 2_736 0.96(6) 1.81(6) 2.770(5) 175(4) yes
N2 H2N2 O1 1_544 0.88(5) 1.95(5) 2.799(5) 164(3) yes
C8 H8A O3 2_646 0.95 2.53 3.410(5) 154 yes

loop_
_geom_torsion_atom_site_label_1
_geom_torsion_atom_site_label_2
_geom_torsion_atom_site_label_3
_geom_torsion_atom_site_label_4
_geom_torsion
C5 N1 C1 N2 179.6(4)
C5 N1 C1 C2 0.6(6)
N2 C1 C2 C3 -179.6(4)
N1 C1 C2 C3 -0.5(6)
C1 C2 C3 C4 0.7(6)
C2 C3 C4 C5 -1.0(6)
C2 C3 C4 Br1 179.8(3)
C3 C4 C5 N1 1.0(6)
Br1 C4 C5 N1 -179.7(3)
C1 N1 C5 C4 -0.8(6)
C11 C6 C7 O3 -178.6(3)
C12 C6 C7 O3 1.6(6)
C11 C6 C7 C8 -0.8(6)
C12 C6 C7 C8 179.4(3)
O3 C7 C8 C9 177.9(4)
C6 C7 C8 C9 0.0(6)
C7 C8 C9 C10 0.9(6)
C8 C9 C10 C11 -0.9(6)
C8 C9 C10 Cl1 178.9(3)
C9 C10 C11 C6 0.1(5)
Cl1 C10 C11 C6 -179.7(3)
C7 C6 C11 C10 0.8(5)
C12 C6 C11 C10 -179.4(3)
C7 C6 C12 O1 -178.9(4)
C11 C6 C12 O1 1.3(6)
C7 C6 C12 O2 1.1(5)
C11 C6 C12 O2 -178.7(3)

loop_
_cod_related_entry_id
_cod_related_entry_database
_cod_related_entry_code
1 ChemSpider 30658382
